data_7063256
loop_
_publ_author_name
'Yang, Jing'
'Hu, Xing-Mei'
'Zhao, Ke-Hua'
'Huang, Kun'
'Yan, Sheng-Jiao'

_publ_section_title
;
 Cu(ii)-catalyzed annulation of \a,\b-unsaturated ketoxime acetates with
 3-formylchromones for the synthesis of functionalized 2,4-diarylpyridines
;
_journal_issue 26
_journal_name_full 'New Journal of Chemistry'
_journal_page_first 11682
_journal_page_last 11687
_journal_paper_doi 10.1039/D4NJ01648C
_journal_volume 48
_journal_year 2024
_chemical_formula_moiety 'C20 H15 Br2 N3 O2 S'
_chemical_formula_sum 'C20 H15 Br2 N3 O2 S'
_chemical_formula_weight 521.23
_space_group_crystal_system triclinic
_space_group_IT_number 2
_space_group_name_Hall '-P 1'
_space_group_name_H-M_alt 'P -1'
_atom_sites_solution_hydrogens geom
_atom_sites_solution_primary direct
_audit_creation_date 2023-05-05
_audit_creation_method
;
FinalCif V88 by Daniel Kratzert, Freiburg 2023,
https://github.com/dkratzert/FinalCif
;
_audit_update_record
;
2023-12-24 deposited with the CCDC.	2024-06-05 downloaded from the CCDC.
;
_cell_angle_alpha 97.903(2)
_cell_angle_beta 99.085(2)
_cell_angle_gamma 99.491(2)
_cell_formula_units_Z 2
_cell_length_a 7.8970(5)
_cell_length_b 10.6539(6)
_cell_length_c 14.6586(8)
_cell_measurement_reflns_used 9964
_cell_measurement_temperature 100.00
_cell_measurement_theta_max 28.32
_cell_measurement_theta_min 2.23
_cell_volume 1184.09(12)
_computing_molecular_graphics 'Olex2 1.5 (Dolomanov et al., 2009)'
_computing_publication_material 'Olex2 1.5 (Dolomanov et al., 2009)'
_computing_structure_refinement 'SHELXL 2018/3 (Sheldrick, 2015)'
_computing_structure_solution 'SHELXT 2018/2 (Sheldrick, 2018)'
_diffrn_ambient_environment N~2~
_diffrn_ambient_temperature 100.00
_diffrn_detector CPAD
_diffrn_detector_area_resol_mean 7.41
_diffrn_detector_type 'Bruker PHOTON'
_diffrn_measured_fraction_theta_full 0.998
_diffrn_measured_fraction_theta_max 0.998
_diffrn_measurement_device 'three-circle diffractometer'
_diffrn_measurement_device_type 'Bruker D8 VENTURE dual wavelength Mo/Cu'
_diffrn_measurement_method '\w and \f scans'
_diffrn_measurement_specimen_support 'MiTeGen micromount'
_diffrn_radiation_monochromator 'mirror optics'
_diffrn_radiation_probe x-ray
_diffrn_radiation_type MoK\a
_diffrn_radiation_wavelength 0.71073
_diffrn_reflns_av_R_equivalents 0.0444
_diffrn_reflns_av_unetI/netI 0.0304
_diffrn_reflns_Laue_measured_fraction_full 0.998
_diffrn_reflns_Laue_measured_fraction_max 0.998
_diffrn_reflns_limit_h_max 10
_diffrn_reflns_limit_h_min -10
_diffrn_reflns_limit_k_max 14
_diffrn_reflns_limit_k_min -14
_diffrn_reflns_limit_l_max 19
_diffrn_reflns_limit_l_min -19
_diffrn_reflns_number 34239
_diffrn_reflns_point_group_measured_fraction_full 0.998
_diffrn_reflns_point_group_measured_fraction_max 0.998
_diffrn_reflns_theta_full 25.242
_diffrn_reflns_theta_max 28.366
_diffrn_reflns_theta_min 2.661
_diffrn_source 'microfocus sealed X-ray tube'
_diffrn_source_current 1.4
_diffrn_source_power 0.07
_diffrn_source_type 'Incoatec I\ms'
_diffrn_source_voltage 50.0
_diffrn_standards_number 0
_exptl_absorpt_coefficient_mu 3.529
_exptl_absorpt_correction_T_max 0.7457
_exptl_absorpt_correction_T_min 0.5731
_exptl_absorpt_correction_type multi-scan
_exptl_absorpt_process_details
;
SADABS-2016/2 (Bruker,2016/2) was used for absorption correction.
wR2(int) was 0.1217 before and 0.0512 after correction.
The Ratio of minimum to maximum transmission is 0.7685.
The \l/2 correction factor is Not present.
;
_exptl_crystal_colour yellow
_exptl_crystal_colour_primary yellow
_exptl_crystal_density_diffrn 1.462
_exptl_crystal_description block
_exptl_crystal_F_000 516
_exptl_crystal_size_max 0.28
_exptl_crystal_size_mid 0.26
_exptl_crystal_size_min 0.2
_refine_diff_density_max 0.497
_refine_diff_density_min -0.490
_refine_diff_density_rms 0.078
_refine_ls_extinction_method none
_refine_ls_goodness_of_fit_ref 1.063
_refine_ls_hydrogen_treatment constr
_refine_ls_matrix_type full
_refine_ls_number_parameters 253
_refine_ls_number_reflns 5933
_refine_ls_number_restraints 0
_refine_ls_restrained_S_all 1.063
_refine_ls_R_factor_all 0.0372
_refine_ls_R_factor_gt 0.0288
_refine_ls_shift/su_max 0.002
_refine_ls_shift/su_mean 0.000
_refine_ls_structure_factor_coef Fsqd
_refine_ls_weighting_details 'w=1/[\s^2^(Fo^2^)+(0.0328P)^2^+0.6548P] where P=(Fo^2^+2Fc^2^)/3'
_refine_ls_weighting_scheme calc
_refine_ls_wR_factor_gt 0.0682
_refine_ls_wR_factor_ref 0.0709
_reflns_Friedel_coverage 0.000
_reflns_number_gt 4998
_reflns_number_total 5933
_reflns_threshold_expression 'I > 2\s(I)'
_cod_data_source_file d4nj01648c2.cif
_cod_data_source_block 1_sq
_cod_depositor_comments 'Adding full bibliography for 7063256.cif.'
_cod_database_code 7063256
_shelx_shelxl_version_number 2018/3
_olex2_refinement_description
;
1. Fixed Uiso
 At 1.2 times of:
  All C(H) groups, All C(H,H) groups, All N(H) groups
2.a Secondary CH2 refined with riding coordinates:
 C9(H9A,H9B), C10(H10A,H10B), C11(H11A,H11B)
2.b Aromatic/amide H refined with riding coordinates:
 N3(H3), C2(H2), C3(H3A), C5(H5), C6(H6), C16(H16), C17(H17), C19(H19), C20(H20)
;
_olex2_submission_special_instructions 'No special instructions were received'
_shelx_space_group_comment
;
The symmetry employed for this shelxl refinement is uniquely defined
by the following loop, which should always be used as a source of
symmetry information in preference to the above space-group names.
They are only intended as comments.
;
_smtbx_masks_void_probe_radius 1.2
_smtbx_masks_void_truncation_radius 1.2
_shelx_estimated_absorpt_t_min 0.438
_shelx_estimated_absorpt_t_max 0.539
_olex2_diffrn_ambient_temperature_device 'Oxford Cryostream 800'

loop_
_space_group_symop_operation_xyz
'x, y, z'
'-x, -y, -z'

loop_
_atom_site_label
_atom_site_type_symbol
_atom_site_fract_x
_atom_site_fract_y
_atom_site_fract_z
_atom_site_U_iso_or_equiv
_atom_site_adp_type
_atom_site_occupancy
_atom_site_site_symmetry_order
_atom_site_calc_flag
_atom_site_refinement_flags_posn
_atom_site_refinement_flags_adp
_atom_site_refinement_flags_occupancy
_atom_site_disorder_assembly
_atom_site_disorder_group
Br1 Br 1.04144(3) 0.85109(2) 1.34748(2) 0.02434(6) Uani 1 1 d . . . . .
Br2 Br 0.76170(3) 0.07661(2) 0.40137(2) 0.02207(6) Uani 1 1 d . . . . .
S003 S 0.51277(7) 0.47397(5) 0.74555(4) 0.01838(11) Uani 1 1 d . . . . .
O1 O 0.7568(2) 0.52351(17) 0.89746(11) 0.0267(4) Uani 1 1 d . . . . .
O2 O 0.13353(18) 0.40483(15) 0.51982(10) 0.0191(3) Uani 1 1 d . . . . .
N1 N 0.5174(2) 0.61546(18) 0.91884(12) 0.0190(4) Uani 1 1 d . . . . .
N2 N 0.2793(2) 0.59282(18) 0.79889(12) 0.0169(4) Uani 1 1 d . . . . .
N3 N 0.0611(2) 0.56700(19) 0.66559(12) 0.0205(4) Uani 1 1 d . . . . .
H3 H 0.020062 0.532242 0.606570 0.025 Uiso 1 1 calc R U . . .
C1 C 0.9320(3) 0.7721(2) 1.22365(15) 0.0198(4) Uani 1 1 d . . . . .
C2 C 1.0255(3) 0.7087(2) 1.16641(15) 0.0220(5) Uani 1 1 d . . . . .
H2 H 1.144164 0.705120 1.188233 0.026 Uiso 1 1 calc R U . . .
C3 C 0.9419(3) 0.6500(2) 1.07596(15) 0.0203(4) Uani 1 1 d . . . . .
H3A H 1.004414 0.606090 1.035749 0.024 Uiso 1 1 calc R U . . .
C4 C 0.7678(3) 0.6551(2) 1.04380(14) 0.0180(4) Uani 1 1 d . . . . .
C5 C 0.6770(3) 0.7180(2) 1.10370(15) 0.0220(5) Uani 1 1 d . . . . .
H5 H 0.557676 0.720541 1.082664 0.026 Uiso 1 1 calc R U . . .
C6 C 0.7585(3) 0.7773(2) 1.19405(15) 0.0228(5) Uani 1 1 d . . . . .
H6 H 0.696068 0.820566 1.234704 0.027 Uiso 1 1 calc R U . . .
C7 C 0.6818(3) 0.5903(2) 0.94686(14) 0.0193(4) Uani 1 1 d . . . . .
C8 C 0.4400(3) 0.5669(2) 0.83243(14) 0.0176(4) Uani 1 1 d . . . . .
C9 C 0.1827(3) 0.6673(2) 0.85721(15) 0.0217(5) Uani 1 1 d . . . . .
H9A H 0.265467 0.728712 0.907964 0.026 Uiso 1 1 calc R U . . .
H9B H 0.104865 0.608390 0.886145 0.026 Uiso 1 1 calc R U . . .
C10 C 0.0758(3) 0.7402(2) 0.79589(16) 0.0254(5) Uani 1 1 d . . . . .
H10A H 0.154833 0.805042 0.772189 0.031 Uiso 1 1 calc R U . . .
H10B H 0.003864 0.786185 0.833266 0.031 Uiso 1 1 calc R U . . .
C11 C -0.0418(3) 0.6472(3) 0.71398(16) 0.0272(5) Uani 1 1 d . . . . .
H11A H -0.133575 0.591669 0.736985 0.033 Uiso 1 1 calc R U . . .
H11B H -0.099649 0.696371 0.669837 0.033 Uiso 1 1 calc R U . . .
C12 C 0.2134(3) 0.5436(2) 0.70585(14) 0.0171(4) Uani 1 1 d . . . . .
C13 C 0.3234(3) 0.4736(2) 0.66363(14) 0.0173(4) Uani 1 1 d . . . . .
C14 C 0.2765(3) 0.4035(2) 0.57030(14) 0.0166(4) Uani 1 1 d . . . . .
C15 C 0.3978(3) 0.3255(2) 0.53218(14) 0.0154(4) Uani 1 1 d . . . . .
C16 C 0.5776(3) 0.3723(2) 0.54428(14) 0.0165(4) Uani 1 1 d . . . . .
H16 H 0.626608 0.455145 0.580367 0.020 Uiso 1 1 calc R U . . .
C17 C 0.6851(3) 0.2992(2) 0.50416(14) 0.0172(4) Uani 1 1 d . . . . .
H17 H 0.806707 0.332043 0.511358 0.021 Uiso 1 1 calc R U . . .
C18 C 0.6131(3) 0.1785(2) 0.45389(15) 0.0180(4) Uani 1 1 d . . . . .
C19 C 0.4355(3) 0.1281(2) 0.44082(15) 0.0212(4) Uani 1 1 d . . . . .
H19 H 0.388689 0.043763 0.406696 0.025 Uiso 1 1 calc R U . . .
C20 C 0.3280(3) 0.2035(2) 0.47869(15) 0.0197(4) Uani 1 1 d . . . . .
H20 H 0.205653 0.171915 0.468137 0.024 Uiso 1 1 calc R U . . .

loop_
_atom_site_aniso_label
_atom_site_aniso_U_11
_atom_site_aniso_U_22
_atom_site_aniso_U_33
_atom_site_aniso_U_23
_atom_site_aniso_U_13
_atom_site_aniso_U_12
Br1 0.02220(11) 0.03072(13) 0.01583(11) -0.00354(9) -0.00336(8) 0.00560(9)
Br2 0.02263(11) 0.02359(12) 0.02128(11) -0.00038(9) 0.00725(8) 0.00851(9)
S003 0.0150(2) 0.0274(3) 0.0125(2) -0.0008(2) 0.00017(18) 0.0089(2)
O1 0.0247(8) 0.0380(10) 0.0175(8) -0.0040(7) -0.0004(6) 0.0174(7)
O2 0.0134(7) 0.0263(8) 0.0159(7) 0.0021(6) -0.0005(6) 0.0037(6)
N1 0.0170(8) 0.0260(10) 0.0141(8) 0.0008(7) 0.0012(7) 0.0084(7)
N2 0.0150(8) 0.0261(9) 0.0102(8) 0.0002(7) 0.0028(6) 0.0073(7)
N3 0.0140(8) 0.0336(11) 0.0136(8) -0.0008(8) 0.0013(7) 0.0091(8)
C1 0.0209(10) 0.0237(11) 0.0129(10) 0.0006(8) -0.0003(8) 0.0037(8)
C2 0.0152(10) 0.0303(12) 0.0195(11) 0.0018(9) -0.0022(8) 0.0084(9)
C3 0.0176(10) 0.0289(12) 0.0160(10) 0.0016(9) 0.0037(8) 0.0105(9)
C4 0.0182(10) 0.0227(11) 0.0137(10) 0.0018(8) 0.0024(8) 0.0067(8)
C5 0.0178(10) 0.0306(12) 0.0167(10) -0.0018(9) 0.0003(8) 0.0094(9)
C6 0.0196(10) 0.0299(12) 0.0173(10) -0.0041(9) 0.0019(8) 0.0089(9)
C7 0.0186(10) 0.0265(11) 0.0135(10) 0.0016(8) 0.0024(8) 0.0085(9)
C8 0.0161(9) 0.0233(11) 0.0145(10) 0.0024(8) 0.0034(8) 0.0071(8)
C9 0.0198(10) 0.0328(12) 0.0140(10) -0.0011(9) 0.0054(8) 0.0116(9)
C10 0.0222(11) 0.0369(13) 0.0189(11) -0.0003(10) 0.0025(9) 0.0158(10)
C11 0.0173(10) 0.0465(15) 0.0185(11) -0.0014(10) 0.0019(9) 0.0149(10)
C12 0.0140(9) 0.0235(11) 0.0140(9) 0.0025(8) 0.0020(8) 0.0049(8)
C13 0.0146(9) 0.0234(11) 0.0133(9) 0.0013(8) 0.0022(8) 0.0042(8)
C14 0.0140(9) 0.0203(10) 0.0157(10) 0.0041(8) 0.0038(8) 0.0019(8)
C15 0.0143(9) 0.0200(10) 0.0121(9) 0.0034(8) 0.0018(7) 0.0040(8)
C16 0.0162(9) 0.0192(10) 0.0131(9) 0.0015(8) 0.0012(7) 0.0028(8)
C17 0.0142(9) 0.0220(11) 0.0164(10) 0.0043(8) 0.0034(8) 0.0047(8)
C18 0.0188(10) 0.0219(11) 0.0159(10) 0.0032(8) 0.0054(8) 0.0087(8)
C19 0.0238(11) 0.0190(11) 0.0191(10) -0.0013(8) 0.0049(9) 0.0022(8)
C20 0.0163(10) 0.0236(11) 0.0177(10) 0.0020(9) 0.0021(8) 0.0022(8)

loop_
_atom_type_symbol
_atom_type_description
_atom_type_scat_dispersion_real
_atom_type_scat_dispersion_imag
_atom_type_scat_source
C C 0.0033 0.0016 'International Tables Vol C Tables 4.2.6.8 and 6.1.1.4'
H H 0.0000 0.0000 'International Tables Vol C Tables 4.2.6.8 and 6.1.1.4'
Br Br -0.2901 2.4595 'International Tables Vol C Tables 4.2.6.8 and 6.1.1.4'
N N 0.0061 0.0033 'International Tables Vol C Tables 4.2.6.8 and 6.1.1.4'
O O 0.0106 0.0060 'International Tables Vol C Tables 4.2.6.8 and 6.1.1.4'
S S 0.1246 0.1234 'International Tables Vol C Tables 4.2.6.8 and 6.1.1.4'

loop_
_geom_angle_atom_site_label_1
_geom_angle_atom_site_label_2
_geom_angle_atom_site_label_3
_geom_angle
_geom_angle_site_symmetry_1
_geom_angle_site_symmetry_3
_geom_angle_publ_flag
C8 S003 C13 91.39(10) . . ?
C8 N1 C7 116.62(18) . . ?
C8 N2 C9 123.06(17) . . ?
C8 N2 C12 115.16(17) . . ?
C12 N2 C9 121.78(17) . . ?
C11 N3 H3 118.2 . . ?
C12 N3 H3 118.2 . . ?
C12 N3 C11 123.65(18) . . ?
C2 C1 Br1 119.52(16) . . ?
C2 C1 C6 121.9(2) . . ?
C6 C1 Br1 118.59(17) . . ?
C1 C2 H2 120.7 . . ?
C1 C2 C3 118.58(19) . . ?
C3 C2 H2 120.7 . . ?
C2 C3 H3A 119.6 . . ?
C4 C3 C2 120.8(2) . . ?
C4 C3 H3A 119.6 . . ?
C3 C4 C7 119.45(19) . . ?
C5 C4 C3 119.07(19) . . ?
C5 C4 C7 121.46(19) . . ?
C4 C5 H5 119.6 . . ?
C4 C5 C6 120.9(2) . . ?
C6 C5 H5 119.6 . . ?
C1 C6 C5 118.8(2) . . ?
C1 C6 H6 120.6 . . ?
C5 C6 H6 120.6 . . ?
O1 C7 N1 124.61(19) . . ?
O1 C7 C4 121.27(19) . . ?
N1 C7 C4 114.09(18) . . ?
N1 C8 S003 129.74(16) . . ?
N1 C8 N2 119.56(19) . . ?
N2 C8 S003 110.66(15) . . ?
N2 C9 H9A 110.0 . . ?
N2 C9 H9B 110.0 . . ?
N2 C9 C10 108.66(17) . . ?
H9A C9 H9B 108.3 . . ?
C10 C9 H9A 110.0 . . ?
C10 C9 H9B 110.0 . . ?
C9 C10 H10A 109.6 . . ?
C9 C10 H10B 109.6 . . ?
C9 C10 C11 110.1(2) . . ?
H10A C10 H10B 108.1 . . ?
C11 C10 H10A 109.6 . . ?
C11 C10 H10B 109.6 . . ?
N3 C11 C10 109.95(18) . . ?
N3 C11 H11A 109.7 . . ?
N3 C11 H11B 109.7 . . ?
C10 C11 H11A 109.7 . . ?
C10 C11 H11B 109.7 . . ?
H11A C11 H11B 108.2 . . ?
N2 C12 C13 112.81(17) . . ?
N3 C12 N2 119.94(19) . . ?
N3 C12 C13 127.24(19) . . ?
C12 C13 S003 109.98(15) . . ?
C12 C13 C14 123.19(18) . . ?
C14 C13 S003 126.58(16) . . ?
O2 C14 C13 121.08(19) . . ?
O2 C14 C15 119.10(18) . . ?
C13 C14 C15 119.82(18) . . ?
C16 C15 C14 122.42(19) . . ?
C20 C15 C14 118.69(18) . . ?
C20 C15 C16 118.82(19) . . ?
C15 C16 H16 119.6 . . ?
C17 C16 C15 120.7(2) . . ?
C17 C16 H16 119.6 . . ?
C16 C17 H17 120.5 . . ?
C18 C17 C16 118.98(19) . . ?
C18 C17 H17 120.5 . . ?
C17 C18 Br2 118.93(16) . . ?
C17 C18 C19 122.1(2) . . ?
C19 C18 Br2 119.00(16) . . ?
C18 C19 H19 120.7 . . ?
C20 C19 C18 118.6(2) . . ?
C20 C19 H19 120.7 . . ?
C15 C20 H20 119.6 . . ?
C19 C20 C15 120.8(2) . . ?
C19 C20 H20 119.6 . . ?

loop_
_geom_bond_atom_site_label_1
_geom_bond_atom_site_label_2
_geom_bond_distance
_geom_bond_site_symmetry_2
_geom_bond_publ_flag
Br1 C1 1.896(2) . ?
Br2 C18 1.904(2) . ?
S003 C8 1.733(2) . ?
S003 C13 1.763(2) . ?
O1 C7 1.230(3) . ?
O2 C14 1.252(2) . ?
N1 C7 1.379(3) . ?
N1 C8 1.310(3) . ?
N2 C8 1.372(3) . ?
N2 C9 1.470(3) . ?
N2 C12 1.377(3) . ?
N3 H3 0.8800 . ?
N3 C11 1.462(3) . ?
N3 C12 1.331(3) . ?
C1 C2 1.382(3) . ?
C1 C6 1.383(3) . ?
C2 H2 0.9500 . ?
C2 C3 1.394(3) . ?
C3 H3A 0.9500 . ?
C3 C4 1.393(3) . ?
C4 C5 1.389(3) . ?
C4 C7 1.493(3) . ?
C5 H5 0.9500 . ?
C5 C6 1.391(3) . ?
C6 H6 0.9500 . ?
C9 H9A 0.9900 . ?
C9 H9B 0.9900 . ?
C9 C10 1.514(3) . ?
C10 H10A 0.9900 . ?
C10 H10B 0.9900 . ?
C10 C11 1.517(3) . ?
C11 H11A 0.9900 . ?
C11 H11B 0.9900 . ?
C12 C13 1.397(3) . ?
C13 C14 1.426(3) . ?
C14 C15 1.491(3) . ?
C15 C16 1.400(3) . ?
C15 C20 1.398(3) . ?
C16 H16 0.9500 . ?
C16 C17 1.387(3) . ?
C17 H17 0.9500 . ?
C17 C18 1.373(3) . ?
C18 C19 1.390(3) . ?
C19 H19 0.9500 . ?
C19 C20 1.388(3) . ?
C20 H20 0.9500 . ?

loop_
_geom_torsion_atom_site_label_1
_geom_torsion_atom_site_label_2
_geom_torsion_atom_site_label_3
_geom_torsion_atom_site_label_4
_geom_torsion
_geom_torsion_site_symmetry_1
_geom_torsion_site_symmetry_2
_geom_torsion_site_symmetry_3
_geom_torsion_site_symmetry_4
_geom_torsion_publ_flag
Br1 C1 C2 C3 179.30(17) . . . . ?
Br1 C1 C6 C5 -179.16(18) . . . . ?
Br2 C18 C19 C20 -179.46(16) . . . . ?
S003 C13 C14 O2 175.96(16) . . . . ?
S003 C13 C14 C15 -3.1(3) . . . . ?
O2 C14 C15 C16 136.2(2) . . . . ?
O2 C14 C15 C20 -40.7(3) . . . . ?
N2 C9 C10 C11 55.5(3) . . . . ?
N2 C12 C13 S003 -0.5(2) . . . . ?
N2 C12 C13 C14 174.08(19) . . . . ?
N3 C12 C13 S003 178.28(19) . . . . ?
N3 C12 C13 C14 -7.1(4) . . . . ?
C1 C2 C3 C4 0.0(3) . . . . ?
C2 C1 C6 C5 -0.7(4) . . . . ?
C2 C3 C4 C5 -0.9(3) . . . . ?
C2 C3 C4 C7 -179.5(2) . . . . ?
C3 C4 C5 C6 1.1(3) . . . . ?
C3 C4 C7 O1 6.1(3) . . . . ?
C3 C4 C7 N1 -172.2(2) . . . . ?
C4 C5 C6 C1 -0.3(4) . . . . ?
C5 C4 C7 O1 -172.4(2) . . . . ?
C5 C4 C7 N1 9.3(3) . . . . ?
C6 C1 C2 C3 0.9(4) . . . . ?
C7 N1 C8 S003 -0.1(3) . . . . ?
C7 N1 C8 N2 -177.27(19) . . . . ?
C7 C4 C5 C6 179.6(2) . . . . ?
C8 S003 C13 C12 -0.14(17) . . . . ?
C8 S003 C13 C14 -174.5(2) . . . . ?
C8 N1 C7 O1 -2.0(3) . . . . ?
C8 N1 C7 C4 176.27(19) . . . . ?
C8 N2 C9 C10 148.5(2) . . . . ?
C8 N2 C12 N3 -177.7(2) . . . . ?
C8 N2 C12 C13 1.2(3) . . . . ?
C9 N2 C8 S003 178.57(17) . . . . ?
C9 N2 C8 N1 -3.7(3) . . . . ?
C9 N2 C12 N3 2.4(3) . . . . ?
C9 N2 C12 C13 -178.65(19) . . . . ?
C9 C10 C11 N3 -52.0(3) . . . . ?
C11 N3 C12 N2 2.1(3) . . . . ?
C11 N3 C12 C13 -176.7(2) . . . . ?
C12 N2 C8 S003 -1.3(2) . . . . ?
C12 N2 C8 N1 176.43(19) . . . . ?
C12 N2 C9 C10 -31.7(3) . . . . ?
C12 N3 C11 C10 23.5(3) . . . . ?
C12 C13 C14 O2 2.3(3) . . . . ?
C12 C13 C14 C15 -176.8(2) . . . . ?
C13 S003 C8 N1 -176.6(2) . . . . ?
C13 S003 C8 N2 0.78(17) . . . . ?
C13 C14 C15 C16 -44.7(3) . . . . ?
C13 C14 C15 C20 138.4(2) . . . . ?
C14 C15 C16 C17 -177.04(19) . . . . ?
C14 C15 C20 C19 179.21(19) . . . . ?
C15 C16 C17 C18 -1.4(3) . . . . ?
C16 C15 C20 C19 2.2(3) . . . . ?
C16 C17 C18 Br2 -178.53(15) . . . . ?
C16 C17 C18 C19 0.9(3) . . . . ?
C17 C18 C19 C20 1.1(3) . . . . ?
C18 C19 C20 C15 -2.7(3) . . . . ?
C20 C15 C16 C17 -0.1(3) . . . . ?

loop_
_smtbx_masks_void_nr
_smtbx_masks_void_average_x
_smtbx_masks_void_average_y
_smtbx_masks_void_average_z
_smtbx_masks_void_volume
_smtbx_masks_void_count_electrons
_smtbx_masks_void_content
1 -0.296 0.000 0.000 310.0 88.0 ?
